data_7024437
loop_
_publ_author_name
'Ehrhart, J\'er\^ome'
'Planeix, Jean-Marc'
'Kyritsakas-Gruber, Nathalie'
'Hosseini, Mir Wais'

_publ_section_title
;
 Molecular tectonics: formation and structural studies on a 2-D
 directional coordination network based on a non-centric metacyclophane
 based tecton and zinc cation.
;
_journal_issue 8
_journal_name_full 'Dalton transactions (Cambridge, England : 2003)'
_journal_page_first 2137
_journal_page_last 2146
_journal_paper_doi 10.1039/b917089h
_journal_volume 39
_journal_year 2010
_chemical_formula_moiety 'C62 H68 Br2 Co N4 S2'
_chemical_formula_sum 'C62 H68 Br2 Co N4 S2'
_chemical_formula_weight 1152.07
_chemical_name_systematic
;
?
;
_space_group_IT_number 14
_symmetry_cell_setting monoclinic
_symmetry_space_group_name_Hall '-P 2ybc'
_symmetry_space_group_name_H-M 'P 1 21/c 1'
_atom_sites_solution_hydrogens geom
_atom_sites_solution_primary direct
_atom_sites_solution_secondary difmap
_audit_creation_method SHELXL-97
_cell_angle_alpha 90.00
_cell_angle_beta 92.339(3)
_cell_angle_gamma 90.00
_cell_formula_units_Z 4
_cell_length_a 16.0135(18)
_cell_length_b 14.0197(13)
_cell_length_c 32.858(4)
_cell_measurement_reflns_used 2371
_cell_measurement_temperature 173(2)
_cell_measurement_theta_max 21.32
_cell_measurement_theta_min 2.48
_cell_volume 7370.6(14)
_computing_cell_refinement 'Bruker SMART'
_computing_data_collection 'Bruker SMART'
_computing_data_reduction 'Bruker SAINT'
_computing_molecular_graphics 'Bruker SHELXTL'
_computing_publication_material 'Bruker SHELXTL'
_computing_structure_refinement 'SHELXL-97 (Sheldrick, 1997)'
_computing_structure_solution 'SHELXS-97 (Sheldrick, 1990)'
_diffrn_ambient_temperature 173(2)
_diffrn_measured_fraction_theta_full 0.995
_diffrn_measured_fraction_theta_max 0.995
_diffrn_measurement_device_type 'CCD area detector'
_diffrn_measurement_method 'phi and omega scans'
_diffrn_radiation_monochromator graphite
_diffrn_radiation_source 'fine-focus sealed tube'
_diffrn_radiation_type MoK\a
_diffrn_radiation_wavelength 0.71073
_diffrn_reflns_av_R_equivalents 0.0685
_diffrn_reflns_av_sigmaI/netI 0.1039
_diffrn_reflns_limit_h_max 20
_diffrn_reflns_limit_h_min -20
_diffrn_reflns_limit_k_max 18
_diffrn_reflns_limit_k_min 0
_diffrn_reflns_limit_l_max 42
_diffrn_reflns_limit_l_min 0
_diffrn_reflns_number 58445
_diffrn_reflns_theta_full 27.58
_diffrn_reflns_theta_max 27.58
_diffrn_reflns_theta_min 1.81
_exptl_absorpt_coefficient_mu 1.406
_exptl_absorpt_correction_T_max 0.9459
_exptl_absorpt_correction_T_min 0.9204
_exptl_absorpt_correction_type multi-scan
_exptl_absorpt_process_details sadabs
_exptl_crystal_colour blue
_exptl_crystal_density_diffrn 1.038
_exptl_crystal_density_meas ?
_exptl_crystal_density_method 'not measured'
_exptl_crystal_description prism
_exptl_crystal_F_000 2388
_exptl_crystal_size_max 0.06
_exptl_crystal_size_mid 0.04
_exptl_crystal_size_min 0.04
_platon_squeeze_details
;
;
_refine_diff_density_max 1.305
_refine_diff_density_min -1.295
_refine_diff_density_rms 0.170
_refine_ls_extinction_method none
_refine_ls_goodness_of_fit_ref 1.068
_refine_ls_hydrogen_treatment constr
_refine_ls_matrix_type full
_refine_ls_number_parameters 600
_refine_ls_number_reflns 17006
_refine_ls_number_restraints 3
_refine_ls_restrained_S_all 1.096
_refine_ls_R_factor_all 0.1446
_refine_ls_R_factor_gt 0.0970
_refine_ls_shift/su_max 0.020
_refine_ls_shift/su_mean 0.000
_refine_ls_structure_factor_coef Fsqd
_refine_ls_weighting_details 'calc w=1/[\s^2^(Fo^2^)+(0.2000P)^2^+0.0000P] where P=(Fo^2^+2Fc^2^)/3'
_refine_ls_weighting_scheme calc
_refine_ls_wR_factor_gt 0.2566
_refine_ls_wR_factor_ref 0.2766
_reflns_number_gt 8815
_reflns_number_total 17006
_reflns_threshold_expression >2sigma(I)
_cod_data_source_file b917089h.txt
_cod_data_source_block e1460c
_cod_depositor_comments
;
The following automatic conversions were performed:

'_symmetry_cell_setting' value 'Monoclinic' changed to 'monoclinic'
according to /home/saulius/struct/CIF-dictionaries/cif_core.dic
dictionary named 'cif_core.dic' version 2.4.2 from 2011-04-26.

Automatic conversion script
Id: cif_fix_values 1891 2012-01-12 08:04:46Z andrius 

The following automatic conversions were performed:

'_exptl_crystal_density_meas' value 'none' was changed to '?' - the
value is perceived as not measured.

Automatic conversion script
Id: cif_fix_values 3008 2015-01-20 13:52:24Z robertas 
;
_cod_original_cell_volume 7370.7(13)
_cod_original_sg_symbol_H-M P2(1)/c
_cod_database_code 7024437

loop_
_symmetry_equiv_pos_as_xyz
'x, y, z'
'-x, y+1/2, -z+1/2'
'-x, -y, -z'
'x, -y-1/2, z-1/2'

loop_
_atom_site_label
_atom_site_type_symbol
_atom_site_fract_x
_atom_site_fract_y
_atom_site_fract_z
_atom_site_U_iso_or_equiv
_atom_site_adp_type
_atom_site_occupancy
_atom_site_symmetry_multiplicity
_atom_site_calc_flag
_atom_site_refinement_flags
C39 C 0.7452(5) 0.3637(6) 0.48623(18) 0.1005(19) Uani 1 1 d G
C40 C 0.6627(5) 0.3464(5) 0.4737(2) 0.1005(19) Uani 1 1 d G
H40 H 0.6295 0.3038 0.4887 0.121 Uiso 1 1 calc R
C41 C 0.6286(4) 0.3913(6) 0.4391(2) 0.1005(19) Uani 1 1 d GD
H41 H 0.5721 0.3795 0.4306 0.121 Uiso 1 1 calc R
C42 C 0.6770(4) 0.4536(5) 0.41716(18) 0.1005(19) Uani 1 1 d GD
C43 C 0.7596(4) 0.4709(5) 0.4297(2) 0.1005(19) Uani 1 1 d GD
H43 H 0.7927 0.5135 0.4147 0.121 Uiso 1 1 calc R
C44 C 0.7937(4) 0.4260(6) 0.4642(2) 0.1005(19) Uani 1 1 d G
H44 H 0.8501 0.4379 0.4728 0.121 Uiso 1 1 calc R
Co1 Co 1.01565(6) -0.44047(7) 0.65311(2) 0.0300(2) Uani 1 1 d .
Br1 Br 1.06957(7) -0.59567(7) 0.64837(3) 0.0640(3) Uani 1 1 d .
Br2 Br 0.91244(5) -0.42443(7) 0.70188(2) 0.0503(3) Uani 1 1 d .
C1 C 0.5472(4) 0.0698(5) 0.6566(2) 0.0334(15) Uani 1 1 d .
C2 C 0.4695(4) 0.0962(5) 0.6374(2) 0.0349(16) Uani 1 1 d .
C3 C 0.4402(4) 0.0422(5) 0.6037(2) 0.0332(15) Uani 1 1 d .
C4 C 0.4862(4) -0.0311(5) 0.5878(2) 0.0318(15) Uani 1 1 d .
C5 C 0.5645(4) -0.0534(5) 0.60640(19) 0.0275(13) Uani 1 1 d .
C6 C 0.5926(4) -0.0054(5) 0.64239(18) 0.0294(14) Uani 1 1 d .
C7 C 0.4174(4) 0.1782(6) 0.6530(2) 0.0457(19) Uani 1 1 d .
H7A H 0.3848 0.2068 0.6302 0.069 Uiso 1 1 calc R
H7B H 0.4545 0.2265 0.6656 0.069 Uiso 1 1 calc R
H7C H 0.3794 0.1542 0.6733 0.069 Uiso 1 1 calc R
C8 C 0.3537(4) 0.0635(6) 0.5852(2) 0.0386(17) Uani 1 1 d .
C9 C 0.2847(4) 0.0346(6) 0.6046(2) 0.0461(19) Uani 1 1 d .
H9 H 0.2911 -0.0014 0.6290 0.055 Uiso 1 1 calc R
C10 C 0.2032(4) 0.0576(6) 0.5888(2) 0.0460(19) Uani 1 1 d .
H10 H 0.1553 0.0372 0.6026 0.055 Uiso 1 1 calc R
C11 C 0.1945(4) 0.1093(6) 0.5536(2) 0.0375(16) Uani 1 1 d .
S1 S 0.09297(12) 0.14064(17) 0.53338(6) 0.0469(5) Uani 1 1 d .
C12 C 0.2648(5) 0.1367(7) 0.5332(2) 0.048(2) Uani 1 1 d .
H12 H 0.2593 0.1698 0.5080 0.058 Uiso 1 1 calc R
C13 C 0.3423(5) 0.1152(7) 0.5501(2) 0.049(2) Uani 1 1 d .
H13 H 0.3902 0.1371 0.5368 0.059 Uiso 1 1 calc R
C14 C 0.0645(5) 0.2347(7) 0.5661(3) 0.059(2) Uani 1 1 d .
H14A H 0.0631 0.2110 0.5941 0.088 Uiso 1 1 calc R
H14B H 0.0092 0.2588 0.5574 0.088 Uiso 1 1 calc R
H14C H 0.1056 0.2864 0.5647 0.088 Uiso 1 1 calc R
C15 C 0.4505(4) -0.0900(6) 0.5520(2) 0.0417(18) Uani 1 1 d .
H15A H 0.3907 -0.0766 0.5480 0.062 Uiso 1 1 calc R
H15B H 0.4586 -0.1580 0.5577 0.062 Uiso 1 1 calc R
H15C H 0.4794 -0.0730 0.5272 0.062 Uiso 1 1 calc R
C16 C 0.6688(4) -0.0406(5) 0.66573(19) 0.0308(14) Uani 1 1 d .
H16A H 0.7173 -0.0025 0.6585 0.046 Uiso 1 1 calc R
H16B H 0.6785 -0.1077 0.6590 0.046 Uiso 1 1 calc R
H16C H 0.6605 -0.0347 0.6950 0.046 Uiso 1 1 calc R
C17 C 0.6154(4) -0.1358(5) 0.5890(2) 0.0336(15) Uani 1 1 d .
H17A H 0.5913 -0.1505 0.5615 0.040 Uiso 1 1 calc R
H17B H 0.6068 -0.1926 0.6062 0.040 Uiso 1 1 calc R
C18 C 0.7103(4) -0.1220(5) 0.58539(18) 0.0284(14) Uani 1 1 d .
C19 C 0.7644(4) -0.1932(5) 0.60080(19) 0.0305(14) Uani 1 1 d .
C20 C 0.8524(4) -0.1790(5) 0.59706(19) 0.0311(14) Uani 1 1 d .
C21 C 0.8832(4) -0.1001(5) 0.57720(19) 0.0305(14) Uani 1 1 d .
C22 C 0.8280(4) -0.0301(5) 0.56083(17) 0.0278(14) Uani 1 1 d .
C23 C 0.7410(4) -0.0439(5) 0.56434(17) 0.0253(13) Uani 1 1 d .
C24 C 0.7337(5) -0.2826(6) 0.6210(2) 0.0469(19) Uani 1 1 d .
H24A H 0.7293 -0.2712 0.6503 0.070 Uiso 1 1 calc R
H24B H 0.7732 -0.3347 0.6168 0.070 Uiso 1 1 calc R
H24C H 0.6787 -0.2999 0.6091 0.070 Uiso 1 1 calc R
C25 C 0.9113(4) -0.2545(5) 0.61443(19) 0.0316(15) Uani 1 1 d .
H25A H 0.9649 -0.2242 0.6232 0.038 Uiso 1 1 calc R
H25B H 0.8868 -0.2834 0.6387 0.038 Uiso 1 1 calc R
N1 N 0.9272(3) -0.3292(4) 0.58483(15) 0.0327(13) Uani 1 1 d .
N2 N 0.9657(4) -0.4106(4) 0.59693(16) 0.0358(14) Uani 1 1 d .
C26 C 0.9697(6) -0.4632(6) 0.5633(2) 0.055(2) Uani 1 1 d .
H26 H 0.9924 -0.5257 0.5622 0.066 Uiso 1 1 calc R
C27 C 0.9350(7) -0.4125(8) 0.5292(2) 0.073(3) Uani 1 1 d .
H27 H 0.9317 -0.4326 0.5016 0.088 Uiso 1 1 calc R
C28 C 0.9075(5) -0.3284(7) 0.5450(2) 0.053(2) Uani 1 1 d .
H28 H 0.8795 -0.2787 0.5303 0.063 Uiso 1 1 calc R
C29 C 0.9781(4) -0.0898(6) 0.5727(2) 0.0425(18) Uani 1 1 d .
H29A H 1.0057 -0.0819 0.5996 0.064 Uiso 1 1 calc R
H29B H 0.9893 -0.0338 0.5559 0.064 Uiso 1 1 calc R
H29C H 0.9997 -0.1470 0.5596 0.064 Uiso 1 1 calc R
C30 C 0.6802(4) 0.0271(6) 0.5436(2) 0.0380(16) Uani 1 1 d .
H30A H 0.6249 -0.0023 0.5401 0.057 Uiso 1 1 calc R
H30B H 0.7006 0.0448 0.5169 0.057 Uiso 1 1 calc R
H30C H 0.6764 0.0844 0.5606 0.057 Uiso 1 1 calc R
C31 C 0.8609(4) 0.0525(5) 0.53622(19) 0.0323(15) Uani 1 1 d .
H31A H 0.9227 0.0514 0.5391 0.039 Uiso 1 1 calc R
H31B H 0.8457 0.0403 0.5072 0.039 Uiso 1 1 calc R
C32 C 0.8324(4) 0.1528(5) 0.54611(18) 0.0298(14) Uani 1 1 d .
C33 C 0.8030(4) 0.2134(6) 0.51442(19) 0.0371(16) Uani 1 1 d .
C34 C 0.7773(4) 0.3038(6) 0.5225(2) 0.0381(16) Uani 1 1 d .
C35 C 0.7781(5) 0.3403(5) 0.5632(2) 0.0431(18) Uani 1 1 d .
C36 C 0.8093(4) 0.2803(6) 0.5953(2) 0.0370(16) Uani 1 1 d .
C37 C 0.8380(4) 0.1890(5) 0.58613(19) 0.0284(14) Uani 1 1 d .
C38 C 0.7997(5) 0.1782(7) 0.4703(2) 0.050(2) Uani 1 1 d .
H38A H 0.7818 0.2305 0.4522 0.074 Uiso 1 1 calc R
H38B H 0.7598 0.1254 0.4674 0.074 Uiso 1 1 calc R
H38C H 0.8552 0.1562 0.4631 0.074 Uiso 1 1 calc R
S2 S 0.6292(2) 0.5135(2) 0.37239(8) 0.1005(19) Uani 1 1 d D
C45 C 0.7142(7) 0.5875(7) 0.3659(3) 0.1005(19) Uani 1 1 d D
H45A H 0.7218 0.6294 0.3896 0.121 Uiso 1 1 calc R
H45B H 0.7044 0.6262 0.3413 0.121 Uiso 1 1 calc R
H45C H 0.7645 0.5487 0.3630 0.121 Uiso 1 1 calc R
C46 C 0.7503(7) 0.4417(6) 0.5708(3) 0.063(2) Uani 1 1 d .
H46A H 0.7326 0.4716 0.5449 0.094 Uiso 1 1 calc R
H46B H 0.7968 0.4779 0.5834 0.094 Uiso 1 1 calc R
H46C H 0.7034 0.4412 0.5891 0.094 Uiso 1 1 calc R
C47 C 0.8801(4) 0.1289(5) 0.6198(2) 0.0360(16) Uani 1 1 d .
H47A H 0.9051 0.1710 0.6408 0.054 Uiso 1 1 calc R
H47B H 0.9237 0.0894 0.6083 0.054 Uiso 1 1 calc R
H47C H 0.8384 0.0878 0.6320 0.054 Uiso 1 1 calc R
C48 C 0.8135(5) 0.3182(5) 0.6393(2) 0.0423(17) Uani 1 1 d .
H48A H 0.7821 0.3790 0.6396 0.051 Uiso 1 1 calc R
H48B H 0.8726 0.3332 0.6466 0.051 Uiso 1 1 calc R
C49 C 0.7800(4) 0.2534(5) 0.67347(19) 0.0340(15) Uani 1 1 d .
C50 C 0.8303(4) 0.2316(6) 0.7074(2) 0.0376(17) Uani 1 1 d .
C51 C 0.7998(5) 0.1692(6) 0.73640(19) 0.0395(18) Uani 1 1 d .
C52 C 0.7169(4) 0.1346(5) 0.73295(18) 0.0345(16) Uani 1 1 d .
C53 C 0.6654(4) 0.1594(5) 0.69945(19) 0.0331(15) Uani 1 1 d .
C54 C 0.6972(4) 0.2195(5) 0.66969(19) 0.0331(15) Uani 1 1 d .
C55 C 0.9151(5) 0.2763(7) 0.7150(2) 0.053(2) Uani 1 1 d .
H55A H 0.9324 0.2688 0.7438 0.079 Uiso 1 1 calc R
H55B H 0.9123 0.3443 0.7082 0.079 Uiso 1 1 calc R
H55C H 0.9558 0.2449 0.6980 0.079 Uiso 1 1 calc R
C56 C 0.8576(5) 0.1323(6) 0.7704(2) 0.0441(19) Uani 1 1 d .
H56A H 0.8439 0.0648 0.7760 0.053 Uiso 1 1 calc R
H56B H 0.9160 0.1349 0.7617 0.053 Uiso 1 1 calc R
N3 N 0.8503(4) 0.1886(5) 0.80795(16) 0.0362(14) Uani 1 1 d .
N4 N 0.8948(3) 0.1598(4) 0.84238(15) 0.0310(12) Uani 1 1 d .
C57 C 0.8696(5) 0.2180(6) 0.8725(2) 0.0428(18) Uani 1 1 d .
H57 H 0.8893 0.2148 0.9001 0.051 Uiso 1 1 calc R
C58 C 0.8110(5) 0.2826(7) 0.8572(2) 0.056(2) Uani 1 1 d .
H58 H 0.7838 0.3315 0.8716 0.068 Uiso 1 1 calc R
C59 C 0.8008(6) 0.2604(7) 0.8168(3) 0.058(2) Uani 1 1 d .
H59 H 0.7637 0.2918 0.7979 0.070 Uiso 1 1 calc R
C60 C 0.6856(6) 0.0729(7) 0.7672(2) 0.050(2) Uani 1 1 d .
H60A H 0.6244 0.0694 0.7651 0.075 Uiso 1 1 calc R
H60B H 0.7031 0.1010 0.7935 0.075 Uiso 1 1 calc R
H60C H 0.7091 0.0086 0.7652 0.075 Uiso 1 1 calc R
C61 C 0.6395(5) 0.2529(6) 0.6342(2) 0.0415(17) Uani 1 1 d .
H61A H 0.6405 0.2061 0.6121 0.062 Uiso 1 1 calc R
H61B H 0.6588 0.3148 0.6244 0.062 Uiso 1 1 calc R
H61C H 0.5824 0.2592 0.6435 0.062 Uiso 1 1 calc R
C62 C 0.5760(4) 0.1233(6) 0.69583(19) 0.0377(17) Uani 1 1 d .
H62A H 0.5385 0.1787 0.6989 0.045 Uiso 1 1 calc R
H62B H 0.5674 0.0803 0.7192 0.045 Uiso 1 1 calc R

loop_
_atom_site_aniso_label
_atom_site_aniso_U_11
_atom_site_aniso_U_22
_atom_site_aniso_U_33
_atom_site_aniso_U_23
_atom_site_aniso_U_13
_atom_site_aniso_U_12
C39 0.133(5) 0.096(4) 0.073(3) 0.010(3) 0.005(3) 0.044(4)
C40 0.133(5) 0.096(4) 0.073(3) 0.010(3) 0.005(3) 0.044(4)
C41 0.133(5) 0.096(4) 0.073(3) 0.010(3) 0.005(3) 0.044(4)
C42 0.133(5) 0.096(4) 0.073(3) 0.010(3) 0.005(3) 0.044(4)
C43 0.133(5) 0.096(4) 0.073(3) 0.010(3) 0.005(3) 0.044(4)
C44 0.133(5) 0.096(4) 0.073(3) 0.010(3) 0.005(3) 0.044(4)
Co1 0.0334(5) 0.0320(5) 0.0241(4) 0.0015(4) -0.0029(3) 0.0051(4)
Br1 0.0870(7) 0.0421(5) 0.0636(6) 0.0088(4) 0.0108(5) 0.0255(5)
Br2 0.0462(5) 0.0618(6) 0.0438(4) 0.0098(4) 0.0134(3) 0.0048(4)
C1 0.030(3) 0.040(4) 0.031(3) 0.001(3) -0.001(3) -0.003(3)
C2 0.025(3) 0.043(4) 0.037(4) -0.002(3) -0.002(3) 0.002(3)
C3 0.020(3) 0.042(4) 0.037(3) 0.001(3) -0.002(3) 0.005(3)
C4 0.023(3) 0.037(4) 0.034(3) -0.004(3) -0.005(3) -0.001(3)
C5 0.021(3) 0.027(3) 0.034(3) 0.003(3) 0.004(2) 0.003(3)
C6 0.022(3) 0.043(4) 0.024(3) 0.007(3) 0.001(2) -0.004(3)
C7 0.027(4) 0.055(5) 0.054(4) -0.015(4) -0.002(3) 0.008(3)
C8 0.029(4) 0.048(5) 0.039(4) -0.003(3) -0.005(3) 0.012(3)
C9 0.032(4) 0.058(5) 0.048(4) 0.019(4) -0.008(3) 0.000(3)
C10 0.026(4) 0.057(5) 0.055(5) 0.013(4) -0.006(3) -0.003(3)
C11 0.034(4) 0.045(5) 0.033(3) 0.004(3) 0.000(3) 0.011(3)
S1 0.0327(10) 0.0628(14) 0.0446(10) -0.0047(9) -0.0075(8) 0.0145(9)
C12 0.041(4) 0.068(6) 0.036(4) 0.015(4) 0.007(3) 0.014(4)
C13 0.031(4) 0.073(6) 0.043(4) 0.020(4) 0.011(3) 0.009(4)
C14 0.042(5) 0.070(6) 0.065(5) -0.010(5) 0.000(4) 0.013(4)
C15 0.025(3) 0.053(5) 0.046(4) -0.003(4) -0.010(3) 0.007(3)
C16 0.025(3) 0.037(4) 0.031(3) 0.000(3) -0.003(3) 0.002(3)
C17 0.025(3) 0.033(4) 0.042(4) -0.001(3) -0.006(3) 0.000(3)
C18 0.024(3) 0.036(4) 0.025(3) -0.002(3) -0.002(2) 0.006(3)
C19 0.029(3) 0.031(4) 0.031(3) -0.001(3) 0.000(3) 0.004(3)
C20 0.026(3) 0.034(4) 0.033(3) 0.000(3) -0.007(3) 0.009(3)
C21 0.020(3) 0.042(4) 0.030(3) -0.002(3) -0.003(3) 0.011(3)
C22 0.031(3) 0.038(4) 0.015(3) -0.001(2) -0.001(2) 0.009(3)
C23 0.024(3) 0.033(4) 0.018(3) 0.002(2) -0.002(2) 0.011(3)
C24 0.047(4) 0.039(5) 0.055(5) 0.013(4) 0.009(4) 0.005(4)
C25 0.036(4) 0.031(4) 0.027(3) -0.004(3) -0.003(3) 0.015(3)
N1 0.038(3) 0.037(3) 0.022(2) -0.003(2) -0.008(2) 0.014(3)
N2 0.044(3) 0.037(3) 0.027(3) -0.008(2) -0.002(2) 0.016(3)
C26 0.086(6) 0.050(5) 0.028(4) -0.010(3) -0.005(4) 0.029(5)
C27 0.113(9) 0.073(7) 0.032(4) -0.014(4) -0.019(5) 0.033(6)
C28 0.068(6) 0.067(6) 0.022(3) -0.003(3) -0.010(3) 0.031(5)
C29 0.025(4) 0.057(5) 0.045(4) 0.007(4) 0.001(3) 0.012(3)
C30 0.035(4) 0.043(4) 0.036(4) 0.005(3) -0.005(3) 0.013(3)
C31 0.029(3) 0.043(4) 0.025(3) 0.009(3) 0.003(3) 0.011(3)
C32 0.024(3) 0.040(4) 0.026(3) 0.011(3) -0.003(2) 0.002(3)
C33 0.039(4) 0.045(5) 0.027(3) 0.016(3) 0.002(3) -0.002(3)
C34 0.037(4) 0.040(4) 0.037(4) 0.009(3) 0.000(3) 0.006(3)
C35 0.041(4) 0.033(4) 0.056(4) 0.017(3) 0.003(3) 0.005(3)
C36 0.036(4) 0.045(5) 0.030(3) 0.007(3) -0.003(3) -0.010(3)
C37 0.023(3) 0.032(4) 0.030(3) 0.006(3) 0.002(2) 0.000(3)
C38 0.045(4) 0.068(6) 0.036(4) 0.015(4) 0.002(3) 0.009(4)
S2 0.133(5) 0.096(4) 0.073(3) 0.010(3) 0.005(3) 0.044(4)
C45 0.133(5) 0.096(4) 0.073(3) 0.010(3) 0.005(3) 0.044(4)
C46 0.082(7) 0.039(5) 0.068(6) 0.019(4) 0.007(5) 0.008(5)
C47 0.038(4) 0.038(4) 0.032(3) 0.006(3) -0.005(3) 0.002(3)
C48 0.052(5) 0.029(4) 0.045(4) -0.002(3) -0.009(3) -0.011(3)
C49 0.039(4) 0.037(4) 0.025(3) -0.007(3) -0.007(3) -0.006(3)
C50 0.030(4) 0.047(5) 0.036(4) -0.012(3) -0.002(3) -0.006(3)
C51 0.050(4) 0.047(5) 0.020(3) -0.017(3) -0.013(3) 0.009(4)
C52 0.039(4) 0.041(4) 0.023(3) -0.006(3) -0.003(3) 0.013(3)
C53 0.036(4) 0.035(4) 0.028(3) -0.005(3) -0.001(3) 0.006(3)
C54 0.036(4) 0.036(4) 0.027(3) 0.001(3) -0.009(3) 0.004(3)
C55 0.051(5) 0.064(6) 0.041(4) -0.013(4) -0.016(4) -0.001(4)
C56 0.046(4) 0.052(5) 0.033(4) -0.021(3) -0.016(3) 0.018(4)
N3 0.037(3) 0.043(4) 0.028(3) -0.018(3) -0.009(2) 0.012(3)
N4 0.025(3) 0.040(3) 0.028(3) -0.016(2) -0.004(2) -0.004(2)
C57 0.042(4) 0.061(5) 0.026(3) -0.013(3) 0.004(3) -0.004(4)
C58 0.056(5) 0.066(6) 0.046(4) -0.025(4) -0.004(4) 0.019(4)
C59 0.067(6) 0.060(6) 0.047(4) -0.013(4) -0.015(4) 0.025(5)
C60 0.062(5) 0.066(6) 0.020(3) -0.002(3) -0.002(3) 0.007(4)
C61 0.036(4) 0.042(5) 0.046(4) 0.010(3) -0.014(3) 0.004(3)
C62 0.033(4) 0.055(5) 0.025(3) -0.003(3) 0.000(3) 0.009(3)

loop_
_atom_type_symbol
_atom_type_description
_atom_type_scat_dispersion_real
_atom_type_scat_dispersion_imag
_atom_type_scat_source
C C 0.0033 0.0016 'International Tables Vol C Tables 4.2.6.8 and 6.1.1.4'
Br Br -0.2901 2.4595 'International Tables Vol C Tables 4.2.6.8 and 6.1.1.4'
N N 0.0061 0.0033 'International Tables Vol C Tables 4.2.6.8 and 6.1.1.4'
S S 0.1246 0.1234 'International Tables Vol C Tables 4.2.6.8 and 6.1.1.4'
H H 0.0000 0.0000 'International Tables Vol C Tables 4.2.6.8 and 6.1.1.4'
Co Co 0.3494 0.9721 'International Tables Vol C Tables 4.2.6.8 and 6.1.1.4'

loop_
_geom_angle_atom_site_label_1
_geom_angle_atom_site_label_2
_geom_angle_atom_site_label_3
_geom_angle
_geom_angle_site_symmetry_1
_geom_angle_site_symmetry_3
C40 C39 C44 120.0 . .
C40 C39 C34 114.9(6) . .
C44 C39 C34 124.9(6) . .
C39 C40 C41 120.0 . .
C39 C40 H40 120.0 . .
C41 C40 H40 120.0 . .
C42 C41 C40 120.0 . .
C42 C41 H41 120.0 . .
C40 C41 H41 120.0 . .
C43 C42 C41 120.0 . .
C43 C42 S2 121.3(4) . .
C41 C42 S2 118.7(4) . .
C42 C43 C44 120.0 . .
C42 C43 H43 120.0 . .
C44 C43 H43 120.0 . .
C43 C44 C39 120.0 . .
C43 C44 H44 120.0 . .
C39 C44 H44 120.0 . .
N4 Co1 N2 100.2(2) 2_746 .
N4 Co1 Br1 112.95(16) 2_746 .
N2 Co1 Br1 105.29(16) . .
N4 Co1 Br2 113.63(17) 2_746 .
N2 Co1 Br2 109.73(17) . .
Br1 Co1 Br2 113.77(5) . .
C6 C1 C2 121.0(6) . .
C6 C1 C62 120.7(6) . .
C2 C1 C62 118.1(6) . .
C3 C2 C1 117.9(6) . .
C3 C2 C7 120.2(6) . .
C1 C2 C7 121.9(6) . .
C4 C3 C2 122.2(6) . .
C4 C3 C8 119.1(6) . .
C2 C3 C8 118.6(6) . .
C3 C4 C5 118.8(6) . .
C3 C4 C15 120.3(6) . .
C5 C4 C15 120.8(6) . .
C4 C5 C6 120.2(6) . .
C4 C5 C17 118.8(6) . .
C6 C5 C17 120.9(5) . .
C1 C6 C5 119.6(6) . .
C1 C6 C16 120.7(6) . .
C5 C6 C16 119.6(6) . .
C2 C7 H7A 109.5 . .
C2 C7 H7B 109.5 . .
H7A C7 H7B 109.5 . .
C2 C7 H7C 109.5 . .
H7A C7 H7C 109.5 . .
H7B C7 H7C 109.5 . .
C9 C8 C13 118.0(6) . .
C9 C8 C3 119.9(7) . .
C13 C8 C3 122.0(7) . .
C8 C9 C10 121.0(7) . .
C8 C9 H9 119.5 . .
C10 C9 H9 119.5 . .
C11 C10 C9 119.2(7) . .
C11 C10 H10 120.4 . .
C9 C10 H10 120.4 . .
C10 C11 C12 120.0(7) . .
C10 C11 S1 120.3(6) . .
C12 C11 S1 119.7(5) . .
C14 S1 C11 102.1(4) . .
C13 C12 C11 118.8(7) . .
C13 C12 H12 120.6 . .
C11 C12 H12 120.6 . .
C8 C13 C12 123.0(7) . .
C8 C13 H13 118.5 . .
C12 C13 H13 118.5 . .
S1 C14 H14A 109.5 . .
S1 C14 H14B 109.5 . .
H14A C14 H14B 109.5 . .
S1 C14 H14C 109.5 . .
H14A C14 H14C 109.5 . .
H14B C14 H14C 109.5 . .
C4 C15 H15A 109.5 . .
C4 C15 H15B 109.5 . .
H15A C15 H15B 109.5 . .
C4 C15 H15C 109.5 . .
H15A C15 H15C 109.5 . .
H15B C15 H15C 109.5 . .
C6 C16 H16A 109.5 . .
C6 C16 H16B 109.5 . .
H16A C16 H16B 109.5 . .
C6 C16 H16C 109.5 . .
H16A C16 H16C 109.5 . .
H16B C16 H16C 109.5 . .
C5 C17 C18 118.3(6) . .
C5 C17 H17A 107.8 . .
C18 C17 H17A 107.7 . .
C5 C17 H17B 107.7 . .
C18 C17 H17B 107.7 . .
H17A C17 H17B 107.1 . .
C23 C18 C19 120.8(6) . .
C23 C18 C17 120.3(6) . .
C19 C18 C17 118.7(6) . .
C18 C19 C20 117.7(6) . .
C18 C19 C24 122.8(6) . .
C20 C19 C24 119.5(6) . .
C21 C20 C19 121.5(6) . .
C21 C20 C25 120.5(6) . .
C19 C20 C25 118.1(6) . .
C20 C21 C22 120.3(6) . .
C20 C21 C29 119.5(6) . .
C22 C21 C29 120.2(6) . .
C21 C22 C23 118.5(6) . .
C21 C22 C31 120.5(6) . .
C23 C22 C31 120.7(5) . .
C18 C23 C22 121.0(5) . .
C18 C23 C30 120.0(6) . .
C22 C23 C30 119.0(6) . .
C19 C24 H24A 109.5 . .
C19 C24 H24B 109.5 . .
H24A C24 H24B 109.5 . .
C19 C24 H24C 109.5 . .
H24A C24 H24C 109.5 . .
H24B C24 H24C 109.5 . .
N1 C25 C20 112.0(5) . .
N1 C25 H25A 109.2 . .
C20 C25 H25A 109.2 . .
N1 C25 H25B 109.2 . .
C20 C25 H25B 109.2 . .
H25A C25 H25B 107.9 . .
C28 N1 N2 112.5(6) . .
C28 N1 C25 127.4(6) . .
N2 N1 C25 120.1(5) . .
C26 N2 N1 105.1(5) . .
C26 N2 Co1 127.7(5) . .
N1 N2 Co1 127.0(4) . .
N2 C26 C27 110.3(7) . .
N2 C26 H26 124.8 . .
C27 C26 H26 124.9 . .
C28 C27 C26 104.7(7) . .
C28 C27 H27 127.6 . .
C26 C27 H27 127.6 . .
N1 C28 C27 107.3(7) . .
N1 C28 H28 126.3 . .
C27 C28 H28 126.4 . .
C21 C29 H29A 109.5 . .
C21 C29 H29B 109.5 . .
H29A C29 H29B 109.5 . .
C21 C29 H29C 109.5 . .
H29A C29 H29C 109.5 . .
H29B C29 H29C 109.5 . .
C23 C30 H30A 109.5 . .
C23 C30 H30B 109.5 . .
H30A C30 H30B 109.5 . .
C23 C30 H30C 109.5 . .
H30A C30 H30C 109.5 . .
H30B C30 H30C 109.5 . .
C32 C31 C22 118.6(5) . .
C32 C31 H31A 107.7 . .
C22 C31 H31A 107.7 . .
C32 C31 H31B 107.7 . .
C22 C31 H31B 107.7 . .
H31A C31 H31B 107.1 . .
C33 C32 C37 118.6(6) . .
C33 C32 C31 119.6(6) . .
C37 C32 C31 121.7(5) . .
C34 C33 C32 120.7(6) . .
C34 C33 C38 119.0(6) . .
C32 C33 C38 120.2(7) . .
C33 C34 C35 121.6(6) . .
C33 C34 C39 117.0(7) . .
C35 C34 C39 121.4(7) . .
C36 C35 C34 118.1(7) . .
C36 C35 C46 121.8(7) . .
C34 C35 C46 120.0(7) . .
C37 C36 C35 119.2(6) . .
C37 C36 C48 121.2(6) . .
C35 C36 C48 119.6(7) . .
C36 C37 C32 121.5(6) . .
C36 C37 C47 119.2(6) . .
C32 C37 C47 119.2(6) . .
C33 C38 H38A 109.5 . .
C33 C38 H38B 109.5 . .
H38A C38 H38B 109.5 . .
C33 C38 H38C 109.5 . .
H38A C38 H38C 109.5 . .
H38B C38 H38C 109.5 . .
C45 S2 C42 93.9(4) . .
S2 C45 H45A 109.4 . .
S2 C45 H45B 109.9 . .
H45A C45 H45B 109.5 . .
S2 C45 H45C 109.2 . .
H45A C45 H45C 109.5 . .
H45B C45 H45C 109.5 . .
C35 C46 H46A 109.5 . .
C35 C46 H46B 109.5 . .
H46A C46 H46B 109.5 . .
C35 C46 H46C 109.5 . .
H46A C46 H46C 109.5 . .
H46B C46 H46C 109.5 . .
C37 C47 H47A 109.5 . .
C37 C47 H47B 109.5 . .
H47A C47 H47B 109.5 . .
C37 C47 H47C 109.5 . .
H47A C47 H47C 109.5 . .
H47B C47 H47C 109.5 . .
C36 C48 C49 118.3(6) . .
C36 C48 H48A 107.7 . .
C49 C48 H48A 107.7 . .
C36 C48 H48B 107.8 . .
C49 C48 H48B 107.7 . .
H48A C48 H48B 107.1 . .
C50 C49 C54 120.8(6) . .
C50 C49 C48 120.3(6) . .
C54 C49 C48 118.9(6) . .
C49 C50 C51 118.7(6) . .
C49 C50 C55 122.3(7) . .
C51 C50 C55 118.9(6) . .
C50 C51 C52 120.9(6) . .
C50 C51 C56 119.9(7) . .
C52 C51 C56 119.1(7) . .
C53 C52 C51 120.2(7) . .
C53 C52 C60 121.6(7) . .
C51 C52 C60 118.2(6) . .
C52 C53 C54 118.7(6) . .
C52 C53 C62 120.4(6) . .
C54 C53 C62 120.9(6) . .
C53 C54 C49 120.6(6) . .
C53 C54 C61 119.3(6) . .
C49 C54 C61 120.0(6) . .
C50 C55 H55A 109.5 . .
C50 C55 H55B 109.5 . .
H55A C55 H55B 109.5 . .
C50 C55 H55C 109.5 . .
H55A C55 H55C 109.5 . .
H55B C55 H55C 109.5 . .
N3 C56 C51 111.6(6) . .
N3 C56 H56A 109.3 . .
C51 C56 H56A 109.3 . .
N3 C56 H56B 109.3 . .
C51 C56 H56B 109.3 . .
H56A C56 H56B 108.0 . .
C59 N3 N4 109.8(5) . .
C59 N3 C56 131.4(6) . .
N4 N3 C56 118.4(5) . .
C57 N4 N3 105.3(6) . .
C57 N4 Co1 126.9(5) . 2_756
N3 N4 Co1 127.7(4) . 2_756
N4 C57 C58 110.4(6) . .
N4 C57 H57 124.8 . .
C58 C57 H57 124.8 . .
C59 C58 C57 104.8(7) . .
C59 C58 H58 127.6 . .
C57 C58 H58 127.6 . .
N3 C59 C58 109.8(7) . .
N3 C59 H59 125.1 . .
C58 C59 H59 125.1 . .
C52 C60 H60A 109.5 . .
C52 C60 H60B 109.5 . .
H60A C60 H60B 109.5 . .
C52 C60 H60C 109.5 . .
H60A C60 H60C 109.5 . .
H60B C60 H60C 109.5 . .
C54 C61 H61A 109.5 . .
C54 C61 H61B 109.5 . .
H61A C61 H61B 109.5 . .
C54 C61 H61C 109.5 . .
H61A C61 H61C 109.5 . .
H61B C61 H61C 109.5 . .
C53 C62 C1 118.4(5) . .
C53 C62 H62A 107.7 . .
C1 C62 H62A 107.7 . .
C53 C62 H62B 107.7 . .
C1 C62 H62B 107.7 . .
H62A C62 H62B 107.1 . .

loop_
_geom_bond_atom_site_label_1
_geom_bond_atom_site_label_2
_geom_bond_distance
_geom_bond_site_symmetry_2
C39 C40 1.3900 .
C39 C44 1.3900 .
C39 C34 1.530(8) .
C40 C41 1.3900 .
C40 H40 0.9500 .
C41 C42 1.3900 .
C41 H41 0.9500 .
C42 C43 1.3900 .
C42 S2 1.834(4) .
C43 C44 1.3900 .
C43 H43 0.9500 .
C44 H44 0.9500 .
Co1 N4 2.008(6) 2_746
Co1 N2 2.026(5) .
Co1 Br1 2.3485(13) .
Co1 Br2 2.3591(12) .
C1 C6 1.374(10) .
C1 C2 1.421(10) .
C1 C62 1.545(9) .
C2 C3 1.405(10) .
C2 C7 1.522(10) .
C3 C4 1.380(10) .
C3 C8 1.520(9) .
C4 C5 1.407(9) .
C4 C15 1.530(10) .
C5 C6 1.418(9) .
C5 C17 1.536(9) .
C6 C16 1.499(9) .
C7 H7A 0.9800 .
C7 H7B 0.9800 .
C7 H7C 0.9800 .
C8 C9 1.359(11) .
C8 C13 1.368(10) .
C9 C10 1.422(10) .
C9 H9 0.9500 .
C10 C11 1.368(10) .
C10 H10 0.9500 .
C11 C12 1.387(11) .
C11 S1 1.786(7) .
S1 C14 1.772(9) .
C12 C13 1.373(10) .
C12 H12 0.9500 .
C13 H13 0.9500 .
C14 H14A 0.9800 .
C14 H14B 0.9800 .
C14 H14C 0.9800 .
C15 H15A 0.9800 .
C15 H15B 0.9800 .
C15 H15C 0.9800 .
C16 H16A 0.9800 .
C16 H16B 0.9800 .
C16 H16C 0.9800 .
C17 C18 1.542(9) .
C17 H17A 0.9900 .
C17 H17B 0.9900 .
C18 C23 1.394(9) .
C18 C19 1.402(9) .
C19 C20 1.432(9) .
C19 C24 1.511(10) .
C20 C21 1.386(10) .
C20 C25 1.514(9) .
C21 C22 1.412(9) .
C21 C29 1.539(9) .
C22 C23 1.416(9) .
C22 C31 1.520(9) .
C23 C30 1.533(9) .
C24 H24A 0.9800 .
C24 H24B 0.9800 .
C24 H24C 0.9800 .
C25 N1 1.459(8) .
C25 H25A 0.9900 .
C25 H25B 0.9900 .
N1 C28 1.335(8) .
N1 N2 1.349(8) .
N2 C26 1.333(9) .
C26 C27 1.420(12) .
C26 H26 0.9500 .
C27 C28 1.368(12) .
C27 H27 0.9500 .
C28 H28 0.9500 .
C29 H29A 0.9800 .
C29 H29B 0.9800 .
C29 H29C 0.9800 .
C30 H30A 0.9800 .
C30 H30B 0.9800 .
C30 H30C 0.9800 .
C31 C32 1.517(10) .
C31 H31A 0.9900 .
C31 H31B 0.9900 .
C32 C33 1.409(9) .
C32 C37 1.409(9) .
C33 C34 1.362(11) .
C33 C38 1.529(10) .
C34 C35 1.431(11) .
C35 C36 1.426(10) .
C35 C46 1.513(12) .
C36 C37 1.397(10) .
C36 C48 1.538(10) .
C37 C47 1.526(9) .
C38 H38A 0.9800 .
C38 H38B 0.9800 .
C38 H38C 0.9800 .
S2 C45 1.732(8) .
C45 H45A 0.9800 .
C45 H45B 0.9800 .
C45 H45C 0.9800 .
C46 H46A 0.9800 .
C46 H46B 0.9800 .
C46 H46C 0.9800 .
C47 H47A 0.9800 .
C47 H47B 0.9800 .
C47 H47C 0.9800 .
C48 C49 1.555(10) .
C48 H48A 0.9900 .
C48 H48B 0.9900 .
C49 C50 1.382(9) .
C49 C54 1.410(10) .
C50 C51 1.397(11) .
C50 C55 1.507(11) .
C51 C52 1.414(11) .
C51 C56 1.512(9) .
C52 C53 1.392(9) .
C52 C60 1.522(11) .
C53 C54 1.403(10) .
C53 C62 1.517(10) .
C54 C61 1.530(9) .
C55 H55A 0.9800 .
C55 H55B 0.9800 .
C55 H55C 0.9800 .
C56 N3 1.474(8) .
C56 H56A 0.9900 .
C56 H56B 0.9900 .
N3 C59 1.320(10) .
N3 N4 1.373(7) .
N4 C57 1.356(9) .
N4 Co1 2.008(6) 2_756
C57 C58 1.384(11) .
C57 H57 0.9500 .
C58 C59 1.367(11) .
C58 H58 0.9500 .
C59 H59 0.9500 .
C60 H60A 0.9800 .
C60 H60B 0.9800 .
C60 H60C 0.9800 .
C61 H61A 0.9800 .
C61 H61B 0.9800 .
C61 H61C 0.9800 .
C62 H62A 0.9900 .
C62 H62B 0.9900 .

loop_
_platon_squeeze_void_nr
_platon_squeeze_void_average_x
_platon_squeeze_void_average_y
_platon_squeeze_void_average_z
_platon_squeeze_void_volume
_platon_squeeze_void_count_electrons
1 0.498 -0.014 -0.007 2796.6 201.7
